data_4132480
loop_
_publ_author_name
'Hara, Naofumi'
'Saito, Teruhiko'
'Semba, Kazuhiko'
'Kuriakose, Nishamol'
'Zheng, Hong'
'Sakaki, Shigeyoshi'
'Nakao, Yoshiaki'

_publ_section_title
;
 Rhodium Complexes Bearing PAlP Pincer Ligands.
;
_journal_issue 23
_journal_name_full 'Journal of the American Chemical Society'
_journal_page_first 7070
_journal_page_last 7073
_journal_paper_doi 10.1021/jacs.8b04199
_journal_volume 140
_journal_year 2018
_chemical_formula_moiety 'C58 H86 Al2 N6 O4 P4 Rh2'
_chemical_formula_sum 'C58 H86 Al2 N6 O4 P4 Rh2'
_chemical_formula_weight 1315.02
_space_group_crystal_system triclinic
_space_group_IT_number 2
_space_group_name_Hall '-P 1'
_space_group_name_H-M_alt 'P -1'
_atom_sites_solution_hydrogens geom
_atom_sites_solution_primary direct
_atom_sites_solution_secondary difmap
_cell_angle_alpha 85.964(4)
_cell_angle_beta 84.286(5)
_cell_angle_gamma 86.941(5)
_cell_formula_units_Z 2
_cell_length_a 9.0006(14)
_cell_length_b 15.272(3)
_cell_length_c 22.694(4)
_cell_measurement_reflns_used 8360
_cell_measurement_temperature 143
_cell_measurement_theta_max 27.49
_cell_measurement_theta_min 3.10
_cell_volume 3092.9(9)
_computing_cell_refinement CrystalClear
_computing_data_collection 'CrystalClear (Rigaku/MSC Inc., 2006)'
_computing_data_reduction CrystalClear
_computing_molecular_graphics 'CrystalStructure 4.2'
_computing_publication_material 'CrystalStructure 4.2 (Rigaku, 2015)'
_computing_structure_refinement 'SHELXL97 (Sheldrick, 2008)'
_computing_structure_solution 'SHELXS97 (Sheldrick, 2008)'
_diffrn_ambient_temperature 143
_diffrn_detector_area_resol_mean 7.314
_diffrn_measured_fraction_theta_full 0.960
_diffrn_measured_fraction_theta_max 0.960
_diffrn_measurement_device_type 'Rigaku Saturn70'
_diffrn_measurement_method \w
_diffrn_radiation_type 'Mo K\a'
_diffrn_radiation_wavelength 0.71075
_diffrn_reflns_av_R_equivalents 0.0555
_diffrn_reflns_Laue_measured_fraction_full 0.000
_diffrn_reflns_Laue_measured_fraction_max 0.000
_diffrn_reflns_limit_h_max 11
_diffrn_reflns_limit_h_min -11
_diffrn_reflns_limit_k_max 19
_diffrn_reflns_limit_k_min -13
_diffrn_reflns_limit_l_max 29
_diffrn_reflns_limit_l_min -29
_diffrn_reflns_number 25617
_diffrn_reflns_point_group_measured_fraction_full 0.000
_diffrn_reflns_point_group_measured_fraction_max 0.000
_diffrn_reflns_theta_full 27.500
_diffrn_reflns_theta_max 27.500
_diffrn_reflns_theta_min 3.041
_diffrn_standards_number 0
_exptl_absorpt_coefficient_mu 0.713
_exptl_absorpt_correction_T_max 0.925
_exptl_absorpt_correction_T_min 0.833
_exptl_absorpt_correction_type multi-scan
_exptl_absorpt_process_details 'REQAB (Rigaku, 1998)'
_exptl_crystal_colour yellow
_exptl_crystal_density_diffrn 1.412
_exptl_crystal_density_method 'not measured'
_exptl_crystal_description block
_exptl_crystal_F_000 1368.00
_exptl_crystal_size_max 0.200
_exptl_crystal_size_mid 0.112
_exptl_crystal_size_min 0.110
_refine_diff_density_max 0.76
_refine_diff_density_min -0.56
_refine_ls_extinction_method none
_refine_ls_goodness_of_fit_ref 1.045
_refine_ls_hydrogen_treatment constr
_refine_ls_number_parameters 690
_refine_ls_number_reflns 13659
_refine_ls_number_restraints 2
_refine_ls_R_factor_all 0.0771
_refine_ls_R_factor_gt 0.0524
_refine_ls_shift/su_max 0.000
_refine_ls_structure_factor_coef Fsqd
_refine_ls_weighting_details 'w = 1/[\s^2^(Fo^2^)+(0.0348P)^2^] where P=(Fo^2^+2Fc^2^)/3'
_refine_ls_weighting_scheme calc
_refine_ls_wR_factor_gt 0.1018
_refine_ls_wR_factor_ref 0.1146
_reflns_number_gt 10120
_reflns_number_total 13659
_reflns_threshold_expression F^2^>2.0\s(F^2^)
_cod_data_source_file ja8b04199_si_003.cif
_cod_data_source_block 15_06_085a
_cod_database_code 4132480

loop_
_space_group_symop_id
_space_group_symop_operation_xyz
1 +X,+Y,+Z
2 -X,-Y,-Z

loop_
_atom_site_label
_atom_site_type_symbol
_atom_site_fract_x
_atom_site_fract_y
_atom_site_fract_z
_atom_site_U_iso_or_equiv
_atom_site_adp_type
_atom_site_occupancy
_atom_site_symmetry_multiplicity
_atom_site_calc_flag
_atom_site_refinement_flags
_atom_site_disorder_assembly
_atom_site_disorder_group
Rh1 Rh -0.16531(3) 0.826287(19) 0.153105(13) 0.01655(8) Uani 1 1 d . . .
Rh2 Rh 0.22054(4) 0.33511(2) 0.352476(14) 0.02206(9) Uani 1 1 d . A .
P1 P -0.39960(11) 0.77030(6) 0.14159(4) 0.0174(2) Uani 1 1 d . . .
P2 P -0.15011(11) 0.97950(6) 0.14619(4) 0.0174(2) Uani 1 1 d . . .
P3 P 0.17314(12) 0.48787(7) 0.34494(5) 0.0232(2) Uani 1 1 d . A .
P4 P 0.46285(12) 0.27518(7) 0.36495(5) 0.0242(2) Uani 1 1 d . . .
Al1 Al -0.29707(12) 0.86671(7) 0.24720(5) 0.0173(2) Uani 1 1 d . . .
Al2 Al 0.34489(13) 0.37380(8) 0.25451(5) 0.0213(3) Uani 1 1 d . . .
O1 O 0.0037(4) 0.7897(2) 0.03220(14) 0.0448(9) Uani 1 1 d . . .
O2 O 0.0232(3) 0.7345(2) 0.24397(14) 0.0404(8) Uani 1 1 d . . .
O3 O 0.1047(5) 0.2943(3) 0.48274(17) 0.0712(14) Uani 1 1 d . A .
O4 O 0.0299(4) 0.2344(2) 0.27988(16) 0.0461(9) Uani 1 1 d . A .
N1 N -0.4873(3) 0.8327(2) 0.24855(14) 0.0203(7) Uani 1 1 d . . .
N2 N -0.3282(3) 0.8420(2) 0.33942(14) 0.0174(7) Uani 1 1 d . . .
N3 N -0.2286(3) 0.9718(2) 0.26532(14) 0.0191(7) Uani 1 1 d . . .
N4 N 0.2803(4) 0.4837(2) 0.22742(14) 0.0240(8) Uani 1 1 d . A .
N5 N 0.3610(3) 0.3470(2) 0.16585(14) 0.0194(7) Uani 1 1 d . A .
N6 N 0.5382(4) 0.3314(2) 0.25238(16) 0.0337(9) Uani 1 1 d . A .
C1 C -0.0597(5) 0.8029(3) 0.0769(2) 0.0273(9) Uani 1 1 d . . .
C2 C -0.0502(4) 0.7693(3) 0.21001(19) 0.0250(9) Uani 1 1 d . . .
C3 C -0.4090(4) 0.6483(3) 0.15320(18) 0.0236(9) Uani 1 1 d . . .
H1 H -0.5154 0.6337 0.1514 0.028 Uiso 1 1 calc R . .
C4 C -0.3672(5) 0.6181(3) 0.21447(19) 0.0326(10) Uani 1 1 d . . .
H2C H -0.4311 0.6499 0.2442 0.039 Uiso 1 1 calc R . .
H3B H -0.2623 0.6300 0.2174 0.039 Uiso 1 1 calc R . .
H4A H -0.3811 0.5549 0.2215 0.039 Uiso 1 1 calc R . .
C5 C -0.3137(5) 0.5984(3) 0.1054(2) 0.0380(12) Uani 1 1 d . . .
H5B H -0.3386 0.6216 0.0660 0.046 Uiso 1 1 calc R . .
H6C H -0.3341 0.5358 0.1107 0.046 Uiso 1 1 calc R . .
H7A H -0.2076 0.6060 0.1089 0.046 Uiso 1 1 calc R . .
C6 C -0.4917(4) 0.7996(3) 0.07265(17) 0.0209(8) Uani 1 1 d . . .
H8 H -0.5250 0.8630 0.0745 0.025 Uiso 1 1 calc R . .
C7 C -0.3847(5) 0.7942(3) 0.01570(17) 0.0273(9) Uani 1 1 d . . .
H9A H -0.4349 0.8202 -0.0182 0.033 Uiso 1 1 calc R . .
H10C H -0.3559 0.7325 0.0094 0.033 Uiso 1 1 calc R . .
H11B H -0.2953 0.8264 0.0196 0.033 Uiso 1 1 calc R . .
C8 C -0.6338(4) 0.7502(3) 0.06756(19) 0.0289(10) Uani 1 1 d . . .
H12A H -0.6877 0.7786 0.0353 0.035 Uiso 1 1 calc R . .
H13B H -0.6981 0.7515 0.1050 0.035 Uiso 1 1 calc R . .
H14C H -0.6063 0.6891 0.0591 0.035 Uiso 1 1 calc R . .
C9 C -0.5541(4) 0.8063(3) 0.19738(17) 0.0215(8) Uani 1 1 d . . .
H15A H -0.6139 0.8561 0.1801 0.026 Uiso 1 1 calc R . .
H16B H -0.6210 0.7573 0.2093 0.026 Uiso 1 1 calc R . .
C10 C -0.5740(4) 0.8476(2) 0.30141(17) 0.0190(8) Uani 1 1 d . . .
C11 C -0.7314(4) 0.8574(2) 0.30871(18) 0.0219(8) Uani 1 1 d . . .
H17 H -0.7882 0.8528 0.2761 0.026 Uiso 1 1 calc R . .
C12 C -0.8018(4) 0.8739(3) 0.3641(2) 0.0265(10) Uani 1 1 d . . .
H18 H -0.9077 0.8811 0.3691 0.032 Uiso 1 1 calc R . .
C13 C -0.7225(4) 0.8800(3) 0.41212(19) 0.0255(9) Uani 1 1 d . . .
H19 H -0.7734 0.8905 0.4499 0.031 Uiso 1 1 calc R . .
C14 C -0.5667(4) 0.8707(2) 0.40533(17) 0.0222(9) Uani 1 1 d . . .
H20 H -0.5108 0.8755 0.4382 0.027 Uiso 1 1 calc R . .
C15 C -0.4954(4) 0.8546(2) 0.35064(17) 0.0183(8) Uani 1 1 d . . .
C16 C -0.2807(4) 0.7506(3) 0.35903(18) 0.0250(9) Uani 1 1 d . . .
H21B H -0.3097 0.7401 0.4016 0.030 Uiso 1 1 calc R . .
H22C H -0.1720 0.7425 0.3513 0.030 Uiso 1 1 calc R . .
H23A H -0.3292 0.7089 0.3371 0.030 Uiso 1 1 calc R . .
C17 C -0.2492(4) 0.9103(3) 0.36418(17) 0.0198(8) Uani 1 1 d . . .
C18 C -0.2167(4) 0.9064(3) 0.42305(18) 0.0243(9) Uani 1 1 d . . .
H24 H -0.2467 0.8580 0.4493 0.029 Uiso 1 1 calc R . .
C19 C -0.1403(4) 0.9732(3) 0.44336(19) 0.0272(9) Uani 1 1 d . . .
H25 H -0.1195 0.9717 0.4837 0.033 Uiso 1 1 calc R . .
C20 C -0.0953(4) 1.0419(3) 0.40403(18) 0.0261(9) Uani 1 1 d . . .
H26 H -0.0433 1.0877 0.4179 0.031 Uiso 1 1 calc R . .
C21 C -0.1235(4) 1.0462(3) 0.34479(18) 0.0245(9) Uani 1 1 d . . .
H27 H -0.0910 1.0942 0.3187 0.029 Uiso 1 1 calc R . .
C22 C -0.2009(4) 0.9787(2) 0.32348(17) 0.0182(8) Uani 1 1 d . . .
C23 C -0.1489(4) 1.0277(2) 0.21954(17) 0.0218(8) Uani 1 1 d . . .
H28B H -0.0446 1.0325 0.2288 0.026 Uiso 1 1 calc R . .
H29A H -0.1976 1.0874 0.2181 0.026 Uiso 1 1 calc R . .
C24 C -0.2910(4) 1.0532(3) 0.11107(17) 0.0214(8) Uani 1 1 d . . .
H30 H -0.2648 1.1154 0.1144 0.026 Uiso 1 1 calc R . .
C25 C -0.4461(4) 1.0399(3) 0.14389(19) 0.0279(10) Uani 1 1 d . . .
H31C H -0.4445 1.0519 0.1857 0.034 Uiso 1 1 calc R . .
H32B H -0.4735 0.9792 0.1412 0.034 Uiso 1 1 calc R . .
H33A H -0.5196 1.0803 0.1258 0.034 Uiso 1 1 calc R . .
C26 C -0.2914(5) 1.0374(3) 0.04519(18) 0.0312(10) Uani 1 1 d . . .
H34A H -0.3653 1.0780 0.0276 0.037 Uiso 1 1 calc R . .
H35B H -0.3171 0.9767 0.0411 0.037 Uiso 1 1 calc R . .
H36C H -0.1920 1.0474 0.0248 0.037 Uiso 1 1 calc R . .
C27 C 0.0270(4) 1.0189(3) 0.10545(18) 0.0233(9) Uani 1 1 d . . .
H37 H 0.0250 1.0054 0.0630 0.028 Uiso 1 1 calc R . .
C28 C 0.0463(5) 1.1175(3) 0.1058(2) 0.0330(10) Uani 1 1 d . . .
H38C H 0.0345 1.1349 0.1468 0.040 Uiso 1 1 calc R . .
H39A H -0.0294 1.1495 0.0834 0.040 Uiso 1 1 calc R . .
H40B H 0.1462 1.1315 0.0875 0.040 Uiso 1 1 calc R . .
C29 C 0.1637(4) 0.9676(3) 0.1282(2) 0.0345(11) Uani 1 1 d . . .
H41B H 0.2540 0.9844 0.1031 0.041 Uiso 1 1 calc R . .
H42A H 0.1514 0.9044 0.1268 0.041 Uiso 1 1 calc R . .
H43C H 0.1727 0.9814 0.1692 0.041 Uiso 1 1 calc R . .
C30 C 0.1444(5) 0.3114(3) 0.4340(2) 0.0386(12) Uani 1 1 d . . .
C31 C 0.1041(5) 0.2730(3) 0.3068(2) 0.0321(10) Uani 1 1 d . . .
C32 C -0.0276(5) 0.5231(3) 0.3593(2) 0.0394(12) Uani 1 1 d . . .
H44 H -0.0362 0.5882 0.3503 0.047 Uiso 1 1 calc R . .
C33 C -0.0880(6) 0.5046(4) 0.4238(3) 0.0573(17) Uani 1 1 d . . .
H45B H -0.1922 0.5270 0.4296 0.069 Uiso 1 1 calc R . .
H46C H -0.0279 0.5339 0.4496 0.069 Uiso 1 1 calc R . .
H47A H -0.0828 0.4411 0.4338 0.069 Uiso 1 1 calc R . .
C34 C -0.1205(6) 0.4809(4) 0.3175(3) 0.0680(19) Uani 1 1 d . . .
H48C H -0.0803 0.4947 0.2763 0.082 Uiso 1 1 calc R . .
H49B H -0.2244 0.5037 0.3233 0.082 Uiso 1 1 calc R . .
H50A H -0.1165 0.4170 0.3259 0.082 Uiso 1 1 calc R . .
C35 C 0.2676(5) 0.5560(3) 0.39338(19) 0.0297(10) Uani 1 1 d . . .
H51 H 0.2546 0.5281 0.4347 0.036 Uiso 1 1 calc R . .
C36 C 0.2079(6) 0.6518(3) 0.3956(2) 0.0461(13) Uani 1 1 d . . .
H52A H 0.2225 0.6814 0.3559 0.055 Uiso 1 1 calc R . .
H53B H 0.2620 0.6818 0.4231 0.055 Uiso 1 1 calc R . .
H54C H 0.1011 0.6533 0.4093 0.055 Uiso 1 1 calc R . .
C37 C 0.4353(6) 0.5527(4) 0.3731(3) 0.0574(17) Uani 1 1 d . . .
H55B H 0.4915 0.5635 0.4065 0.069 Uiso 1 1 calc R . .
H56A H 0.4560 0.5979 0.3409 0.069 Uiso 1 1 calc R . .
H57C H 0.4655 0.4947 0.3589 0.069 Uiso 1 1 calc R . .
C38 C 0.2136(6) 0.5452(3) 0.26993(18) 0.0374(12) Uani 1 1 d . . .
H58B H 0.1197 0.5722 0.2561 0.045 Uiso 1 1 calc R A .
H59A H 0.2829 0.5927 0.2725 0.045 Uiso 1 1 calc R . .
C39 C 0.2432(4) 0.4930(2) 0.16996(16) 0.0187(8) Uani 1 1 d . . .
C40 C 0.1670(5) 0.5648(3) 0.14317(17) 0.0247(9) Uani 1 1 d . A .
H60 H 0.1416 0.6156 0.1646 0.030 Uiso 1 1 calc R . .
C41 C 0.1284(5) 0.5628(3) 0.08589(19) 0.0299(10) Uani 1 1 d . . .
H61 H 0.0752 0.6121 0.0689 0.036 Uiso 1 1 calc R A .
C42 C 0.1649(5) 0.4911(3) 0.05270(19) 0.0312(10) Uani 1 1 d . A .
H62 H 0.1386 0.4909 0.0132 0.037 Uiso 1 1 calc R . .
C43 C 0.2415(5) 0.4186(3) 0.07864(18) 0.0284(10) Uani 1 1 d . . .
H63 H 0.2657 0.3680 0.0569 0.034 Uiso 1 1 calc R A .
C44 C 0.2819(4) 0.4199(2) 0.13498(17) 0.0195(8) Uani 1 1 d . A .
C45 C 0.3014(4) 0.2596(3) 0.15755(19) 0.0262(9) Uani 1 1 d . . .
H64B H 0.1959 0.2590 0.1731 0.031 Uiso 1 1 calc R A .
H65C H 0.3584 0.2134 0.1790 0.031 Uiso 1 1 calc R . .
H66A H 0.3110 0.2492 0.1152 0.031 Uiso 1 1 calc R . .
C46 C 0.5268(4) 0.3440(3) 0.14925(19) 0.0246(9) Uani 1 1 d . . .
C47 C 0.5881(5) 0.3481(3) 0.0907(2) 0.0312(10) Uani 1 1 d . A .
H67 H 0.5254 0.3555 0.0593 0.037 Uiso 1 1 calc R . .
C48 C 0.7438(5) 0.3410(3) 0.0784(2) 0.0384(12) Uani 1 1 d . . .
H68 H 0.7881 0.3439 0.0386 0.046 Uiso 1 1 calc R A .
C49 C 0.8307(5) 0.3300(3) 0.1246(2) 0.0388(12) Uani 1 1 d . A .
H69 H 0.9362 0.3257 0.1160 0.047 Uiso 1 1 calc R . .
C50 C 0.7713(5) 0.3248(3) 0.1835(2) 0.0396(12) Uani 1 1 d . . .
H70 H 0.8349 0.3160 0.2146 0.048 Uiso 1 1 calc R A .
C51 C 0.6160(5) 0.3329(3) 0.1962(2) 0.0308(10) Uani 1 1 d . A .
C52 C 0.6115(5) 0.3019(4) 0.3036(2) 0.0452(13) Uani 1 1 d . A .
H71A H 0.6737 0.3484 0.3148 0.054 Uiso 1 1 calc RD . .
H72B H 0.6770 0.2491 0.2954 0.054 Uiso 1 1 calc R . .
C56 C 0.4764(5) 0.1529(3) 0.36693(19) 0.0286(10) Uani 1 1 d . A .
H80 H 0.5825 0.1334 0.3719 0.034 Uiso 1 1 calc R . .
C57 C 0.3788(6) 0.1133(3) 0.4197(3) 0.0598(18) Uani 1 1 d . . .
H81C H 0.4221 0.1232 0.4565 0.072 Uiso 1 1 calc RD A .
H82A H 0.3734 0.0500 0.4160 0.072 Uiso 1 1 calc R . .
H83B H 0.2781 0.1412 0.4206 0.072 Uiso 1 1 calc R . .
C58 C 0.4367(6) 0.1203(3) 0.3089(2) 0.0535(16) Uani 1 1 d . . .
H84C H 0.5022 0.1461 0.2758 0.064 Uiso 1 1 calc R A .
H85B H 0.3324 0.1377 0.3033 0.064 Uiso 1 1 calc R . .
H86A H 0.4500 0.0561 0.3101 0.064 Uiso 1 1 calc R . .
C53A C 0.5763(10) 0.3108(6) 0.4255(3) 0.023(2) Uiso 0.50 1 d P A 1
H53A H 0.6317 0.3518 0.3958 0.028 Uiso 0.50 1 calc PRD A 1
C54A C 0.5282(14) 0.3794(8) 0.4586(6) 0.062(3) Uiso 0.50 1 d P A 1
H54A H 0.5619 0.3692 0.4983 0.094 Uiso 0.50 1 calc PR A 1
H54B H 0.4188 0.3849 0.4617 0.094 Uiso 0.50 1 calc PR A 1
H54D H 0.5692 0.4337 0.4395 0.094 Uiso 0.50 1 calc PR A 1
C55A C 0.7189(16) 0.2587(9) 0.4345(7) 0.034(4) Uiso 0.50 1 d P A 1
H55A H 0.7749 0.2878 0.4618 0.051 Uiso 0.50 1 calc PR A 1
H55C H 0.7792 0.2546 0.3963 0.051 Uiso 0.50 1 calc PR A 1
H55D H 0.6959 0.1995 0.4513 0.051 Uiso 0.50 1 calc PR A 1
C53B C 0.5352(12) 0.2875(7) 0.4376(5) 0.038(3) Uiso 0.50 1 d P A 2
H53C H 0.4896 0.2316 0.4541 0.045 Uiso 0.50 1 calc PRD A 2
C54B C 0.4761(10) 0.3256(6) 0.4798(4) 0.033(2) Uiso 0.50 1 d P A 2
H54E H 0.4198 0.2840 0.5071 0.050 Uiso 0.50 1 calc PR A 2
H54F H 0.4079 0.3730 0.4659 0.050 Uiso 0.50 1 calc PR A 2
H54G H 0.5530 0.3504 0.5005 0.050 Uiso 0.50 1 calc PR A 2
C55B C 0.6952(16) 0.2431(9) 0.4394(7) 0.037(4) Uiso 0.50 1 d P A 2
H55E H 0.7309 0.2496 0.4782 0.055 Uiso 0.50 1 calc PR A 2
H55F H 0.7633 0.2712 0.4082 0.055 Uiso 0.50 1 calc PR A 2
H55G H 0.6919 0.1805 0.4329 0.055 Uiso 0.50 1 calc PR A 2

loop_
_atom_site_aniso_label
_atom_site_aniso_U_11
_atom_site_aniso_U_22
_atom_site_aniso_U_33
_atom_site_aniso_U_23
_atom_site_aniso_U_13
_atom_site_aniso_U_12
Rh1 0.01511(16) 0.01544(16) 0.01901(16) -0.00254(11) -0.00028(12) -0.00046(11)
Rh2 0.02417(18) 0.01649(17) 0.02489(18) 0.00346(12) -0.00214(14) -0.00183(13)
P1 0.0167(5) 0.0177(5) 0.0180(5) -0.0029(4) -0.0018(4) -0.0020(4)
P2 0.0173(5) 0.0161(5) 0.0185(5) 0.0000(4) -0.0008(4) -0.0024(4)
P3 0.0337(6) 0.0159(5) 0.0202(5) 0.0001(4) -0.0036(5) -0.0020(4)
P4 0.0289(6) 0.0217(6) 0.0218(5) 0.0020(4) -0.0052(5) 0.0011(4)
Al1 0.0157(6) 0.0181(6) 0.0184(6) -0.0032(5) -0.0016(5) -0.0018(5)
Al2 0.0208(6) 0.0195(6) 0.0238(6) 0.0023(5) -0.0047(5) -0.0032(5)
O1 0.0328(19) 0.073(3) 0.0256(18) -0.0094(17) 0.0076(15) 0.0109(17)
O2 0.043(2) 0.0381(19) 0.043(2) -0.0047(15) -0.0220(16) 0.0153(16)
O3 0.082(3) 0.071(3) 0.045(2) 0.022(2) 0.035(2) 0.027(2)
O4 0.044(2) 0.043(2) 0.055(2) 0.0053(17) -0.0192(17) -0.0182(16)
N1 0.0172(17) 0.0280(19) 0.0155(16) -0.0026(13) 0.0009(13) -0.0009(14)
N2 0.0158(16) 0.0179(17) 0.0182(16) -0.0007(13) -0.0008(13) 0.0000(13)
N3 0.0215(17) 0.0185(17) 0.0175(17) -0.0027(13) 0.0004(14) -0.0060(13)
N4 0.033(2) 0.0196(18) 0.0206(18) -0.0015(14) -0.0046(15) -0.0030(15)
N5 0.0172(17) 0.0182(17) 0.0227(18) -0.0015(13) -0.0023(14) -0.0006(13)
N6 0.0184(19) 0.047(2) 0.033(2) 0.0202(18) -0.0040(16) -0.0001(16)
C1 0.022(2) 0.028(2) 0.030(2) 0.0024(18) -0.0004(19) -0.0004(18)
C2 0.024(2) 0.019(2) 0.032(2) -0.0077(18) -0.0010(19) 0.0009(17)
C3 0.022(2) 0.023(2) 0.025(2) -0.0008(17) -0.0006(17) -0.0071(17)
C4 0.040(3) 0.023(2) 0.034(3) 0.0057(19) -0.004(2) -0.0064(19)
C5 0.046(3) 0.026(2) 0.042(3) -0.009(2) 0.001(2) -0.003(2)
C6 0.020(2) 0.020(2) 0.023(2) -0.0042(16) -0.0036(17) 0.0003(16)
C7 0.032(2) 0.029(2) 0.022(2) -0.0062(17) -0.0059(18) 0.0010(19)
C8 0.025(2) 0.035(3) 0.029(2) -0.0063(19) -0.0054(18) -0.0041(19)
C9 0.016(2) 0.024(2) 0.024(2) -0.0022(16) 0.0011(16) -0.0030(16)
C10 0.021(2) 0.0160(19) 0.019(2) -0.0028(15) 0.0037(16) -0.0049(16)
C11 0.021(2) 0.022(2) 0.022(2) -0.0011(16) -0.0017(17) -0.0012(16)
C12 0.017(2) 0.019(2) 0.041(3) -0.0030(18) 0.0067(19) 0.0049(16)
C13 0.023(2) 0.028(2) 0.025(2) -0.0031(18) 0.0038(18) 0.0010(18)
C14 0.026(2) 0.022(2) 0.019(2) -0.0034(16) -0.0025(17) -0.0034(17)
C15 0.018(2) 0.0146(19) 0.022(2) 0.0009(15) 0.0003(16) -0.0024(15)
C16 0.026(2) 0.022(2) 0.025(2) -0.0015(17) -0.0011(18) 0.0032(17)
C17 0.018(2) 0.021(2) 0.020(2) -0.0042(16) -0.0004(16) 0.0045(16)
C18 0.022(2) 0.031(2) 0.019(2) -0.0029(17) 0.0022(17) 0.0008(18)
C19 0.023(2) 0.037(3) 0.023(2) -0.0067(18) -0.0052(18) -0.0001(19)
C20 0.022(2) 0.029(2) 0.029(2) -0.0129(18) -0.0025(18) -0.0037(18)
C21 0.025(2) 0.023(2) 0.027(2) -0.0069(17) -0.0017(18) 0.0000(17)
C22 0.0122(18) 0.020(2) 0.021(2) -0.0031(16) 0.0007(15) 0.0027(15)
C23 0.026(2) 0.016(2) 0.024(2) 0.0007(16) -0.0060(17) -0.0028(16)
C24 0.020(2) 0.020(2) 0.025(2) -0.0003(16) -0.0038(17) -0.0010(16)
C25 0.021(2) 0.025(2) 0.036(3) -0.0013(19) 0.0002(19) 0.0020(18)
C26 0.035(3) 0.034(3) 0.024(2) -0.0001(19) -0.006(2) 0.003(2)
C27 0.020(2) 0.026(2) 0.024(2) 0.0008(17) 0.0020(17) -0.0077(17)
C28 0.032(2) 0.030(2) 0.036(3) 0.0034(19) 0.000(2) -0.0156(19)
C29 0.017(2) 0.037(3) 0.049(3) 0.001(2) -0.004(2) -0.0037(19)
C30 0.035(3) 0.036(3) 0.041(3) 0.007(2) 0.005(2) 0.011(2)
C31 0.028(2) 0.022(2) 0.045(3) 0.008(2) -0.007(2) -0.0018(19)
C32 0.040(3) 0.028(3) 0.050(3) 0.000(2) -0.014(2) 0.006(2)
C33 0.043(3) 0.044(3) 0.077(4) 0.011(3) 0.015(3) 0.011(3)
C34 0.043(3) 0.051(4) 0.116(6) -0.003(4) -0.041(3) 0.007(3)
C35 0.040(3) 0.026(2) 0.024(2) -0.0072(18) -0.002(2) -0.0048(19)
C36 0.074(4) 0.027(3) 0.039(3) -0.010(2) -0.010(3) -0.004(3)
C37 0.044(3) 0.059(4) 0.073(4) -0.030(3) 0.005(3) -0.029(3)
C38 0.079(4) 0.015(2) 0.019(2) -0.0033(17) -0.010(2) 0.000(2)
C39 0.020(2) 0.020(2) 0.0160(19) 0.0004(15) -0.0020(16) -0.0053(16)
C40 0.034(2) 0.018(2) 0.020(2) 0.0008(16) 0.0033(18) 0.0066(18)
C41 0.026(2) 0.031(2) 0.032(2) 0.0024(19) -0.0046(19) 0.0100(19)
C42 0.035(3) 0.040(3) 0.020(2) -0.0001(19) -0.0097(19) 0.004(2)
C43 0.034(2) 0.027(2) 0.025(2) -0.0085(18) -0.0016(19) 0.0035(19)
C44 0.019(2) 0.017(2) 0.022(2) -0.0032(15) -0.0004(16) 0.0004(16)
C45 0.025(2) 0.022(2) 0.033(2) -0.0058(18) 0.0006(18) -0.0048(17)
C46 0.021(2) 0.019(2) 0.032(2) -0.0004(17) 0.0039(18) -0.0017(17)
C47 0.029(2) 0.025(2) 0.039(3) -0.011(2) 0.003(2) -0.0012(19)
C48 0.032(3) 0.034(3) 0.046(3) -0.006(2) 0.014(2) -0.002(2)
C49 0.018(2) 0.038(3) 0.056(3) 0.007(2) 0.007(2) -0.001(2)
C50 0.019(2) 0.045(3) 0.051(3) 0.016(2) -0.001(2) 0.001(2)
C51 0.021(2) 0.035(3) 0.034(3) 0.013(2) -0.0055(19) -0.0034(19)
C52 0.023(2) 0.064(4) 0.047(3) 0.025(3) -0.010(2) -0.010(2)
C56 0.032(2) 0.025(2) 0.027(2) -0.0053(18) 0.0044(19) 0.0065(19)
C57 0.078(4) 0.024(3) 0.067(4) 0.018(3) 0.025(3) 0.005(3)
C58 0.055(3) 0.038(3) 0.072(4) -0.034(3) -0.011(3) 0.012(3)

loop_
_atom_type_symbol
_atom_type_description
_atom_type_scat_dispersion_real
_atom_type_scat_dispersion_imag
_atom_type_scat_source
C C 0.0033 0.0016
;
International Tables for Crystallography
(Vol. C, Tables 4.2.6.8 and 6.1.1.4)
;
H H 0.0000 0.0000
;
International Tables for Crystallography
(Vol. C, Table 6.1.1.4)
;
N N 0.0061 0.0033
;
International Tables for Crystallography
(Vol. C, Tables 4.2.6.8 and 6.1.1.4)
;
Al Al 0.0645 0.0514
;
International Tables for Crystallography
(Vol. C, Tables 4.2.6.8 and 6.1.1.4)
;
P P 0.1023 0.0942
;
International Tables for Crystallography
(Vol. C, Tables 4.2.6.8 and 6.1.1.4)
;
Rh Rh -1.1178 0.9187
;
International Tables for Crystallography
(Vol. C, Tables 4.2.6.8 and 6.1.1.4)
;
O O 0.0106 0.0060
;
International Tables for Crystallography
(Vol. C, Tables 4.2.6.8 and 6.1.1.4)
;

loop_
_geom_angle_atom_site_label_1
_geom_angle_atom_site_label_2
_geom_angle_atom_site_label_3
_geom_angle
C2 Rh1 C1 105.73(17)
C2 Rh1 P2 113.47(13)
C1 Rh1 P2 98.09(13)
C2 Rh1 P1 118.16(13)
C1 Rh1 P1 100.10(13)
P2 Rh1 P1 117.09(4)
C2 Rh1 Al1 76.41(12)
C1 Rh1 Al1 176.00(13)
P2 Rh1 Al1 77.93(4)
P1 Rh1 Al1 81.60(4)
C31 Rh2 C30 106.4(2)
C31 Rh2 P3 114.00(13)
C30 Rh2 P3 98.98(14)
C31 Rh2 P4 116.51(13)
C30 Rh2 P4 94.96(14)
P3 Rh2 P4 120.60(4)
C31 Rh2 Al2 81.14(14)
C30 Rh2 Al2 172.31(16)
P3 Rh2 Al2 78.80(4)
P4 Rh2 Al2 80.08(4)
C6 P1 C3 104.88(18)
C6 P1 C9 99.06(18)
C3 P1 C9 100.53(18)
C6 P1 Rh1 120.02(13)
C3 P1 Rh1 115.23(13)
C9 P1 Rh1 114.28(13)
C24 P2 C27 101.14(18)
C24 P2 C23 101.36(17)
C27 P2 C23 102.07(18)
C24 P2 Rh1 121.98(13)
C27 P2 Rh1 113.95(13)
C23 P2 Rh1 113.68(12)
C35 P3 C32 103.3(2)
C35 P3 C38 102.5(2)
C32 P3 C38 99.0(2)
C35 P3 Rh2 118.27(15)
C32 P3 Rh2 114.32(16)
C38 P3 Rh2 116.80(13)
C53B P4 C56 97.6(4)
C53B P4 C52 109.5(4)
C56 P4 C52 100.2(2)
C53B P4 C53A 17.1(4)
C56 P4 C53A 107.7(3)
C52 P4 C53A 93.8(3)
C53B P4 Rh2 116.9(3)
C56 P4 Rh2 113.34(15)
C52 P4 Rh2 116.49(15)
C53A P4 Rh2 121.8(2)
N1 Al1 N3 129.54(15)
N1 Al1 N2 84.75(14)
N3 Al1 N2 84.18(14)
N1 Al1 Rh1 107.20(11)
N3 Al1 Rh1 108.19(11)
N2 Al1 Rh1 147.58(10)
N6 Al2 N4 126.31(17)
N6 Al2 N5 85.20(15)
N4 Al2 N5 84.26(14)
N6 Al2 Rh2 108.35(12)
N4 Al2 Rh2 110.49(11)
N5 Al2 Rh2 144.32(11)
C10 N1 C9 121.0(3)
C10 N1 Al1 113.5(3)
C9 N1 Al1 124.7(2)
C17 N2 C16 114.3(3)
C17 N2 C15 112.5(3)
C16 N2 C15 109.7(3)
C17 N2 Al1 105.6(2)
C16 N2 Al1 112.8(2)
C15 N2 Al1 101.2(2)
C22 N3 C23 118.1(3)
C22 N3 Al1 116.6(3)
C23 N3 Al1 120.3(2)
C39 N4 C38 119.2(3)
C39 N4 Al2 116.8(3)
C38 N4 Al2 119.2(3)
C44 N5 C45 112.9(3)
C44 N5 C46 113.1(3)
C45 N5 C46 109.4(3)
C44 N5 Al2 106.7(2)
C45 N5 Al2 111.8(2)
C46 N5 Al2 102.5(2)
C51 N6 C52 120.4(3)
C51 N6 Al2 115.2(3)
C52 N6 Al2 124.3(3)
O1 C1 Rh1 179.2(4)
O2 C2 Rh1 178.5(4)
C4 C3 C5 111.0(4)
C4 C3 P1 110.0(3)
C5 C3 P1 113.4(3)
C4 C3 H1 107.4
C5 C3 H1 107.4
P1 C3 H1 107.4
C3 C4 H2C 109.5
C3 C4 H3B 109.5
H2C C4 H3B 109.5
C3 C4 H4A 109.5
H2C C4 H4A 109.5
H3B C4 H4A 109.5
C3 C5 H5B 109.5
C3 C5 H6C 109.5
H5B C5 H6C 109.5
C3 C5 H7A 109.5
H5B C5 H7A 109.5
H6C C5 H7A 109.5
C7 C6 C8 110.5(3)
C7 C6 P1 113.5(3)
C8 C6 P1 114.7(3)
C7 C6 H8 105.8
C8 C6 H8 105.8
P1 C6 H8 105.8
C6 C7 H9A 109.5
C6 C7 H10C 109.5
H9A C7 H10C 109.5
C6 C7 H11B 109.5
H9A C7 H11B 109.5
H10C C7 H11B 109.5
C6 C8 H12A 109.5
C6 C8 H13B 109.5
H12A C8 H13B 109.5
C6 C8 H14C 109.5
H12A C8 H14C 109.5
H13B C8 H14C 109.5
N1 C9 P1 108.0(2)
N1 C9 H15A 110.1
P1 C9 H15A 110.1
N1 C9 H16B 110.1
P1 C9 H16B 110.1
H15A C9 H16B 108.4
N1 C10 C15 115.7(3)
N1 C10 C11 125.8(4)
C15 C10 C11 118.4(3)
C12 C11 C10 119.0(4)
C12 C11 H17 120.5
C10 C11 H17 120.5
C13 C12 C11 121.6(4)
C13 C12 H18 119.2
C11 C12 H18 119.2
C12 C13 C14 119.8(4)
C12 C13 H19 120.1
C14 C13 H19 120.1
C15 C14 C13 119.2(4)
C15 C14 H20 120.4
C13 C14 H20 120.4
C14 C15 C10 121.9(4)
C14 C15 N2 122.9(3)
C10 C15 N2 115.2(3)
N2 C16 H21B 109.5
N2 C16 H22C 109.5
H21B C16 H22C 109.5
N2 C16 H23A 109.5
H21B C16 H23A 109.5
H22C C16 H23A 109.5
C18 C17 C22 121.5(4)
C18 C17 N2 123.2(4)
C22 C17 N2 115.2(3)
C19 C18 C17 120.0(4)
C19 C18 H24 120.0
C17 C18 H24 120.0
C20 C19 C18 118.9(4)
C20 C19 H25 120.6
C18 C19 H25 120.6
C19 C20 C21 122.1(4)
C19 C20 H26 119.0
C21 C20 H26 119.0
C20 C21 C22 119.7(4)
C20 C21 H27 120.1
C22 C21 H27 120.1
N3 C22 C17 116.3(3)
N3 C22 C21 125.9(4)
C17 C22 C21 117.7(4)
N3 C23 P2 109.3(3)
N3 C23 H28B 109.8
P2 C23 H28B 109.8
N3 C23 H29A 109.8
P2 C23 H29A 109.8
H28B C23 H29A 108.3
C26 C24 C25 110.6(3)
C26 C24 P2 111.2(3)
C25 C24 P2 109.9(3)
C26 C24 H30 108.4
C25 C24 H30 108.4
P2 C24 H30 108.4
C24 C25 H31C 109.5
C24 C25 H32B 109.5
H31C C25 H32B 109.5
C24 C25 H33A 109.5
H31C C25 H33A 109.5
H32B C25 H33A 109.5
C24 C26 H34A 109.5
C24 C26 H35B 109.5
H34A C26 H35B 109.5
C24 C26 H36C 109.5
H34A C26 H36C 109.5
H35B C26 H36C 109.5
C28 C27 C29 110.1(3)
C28 C27 P2 114.8(3)
C29 C27 P2 111.0(3)
C28 C27 H37 106.8
C29 C27 H37 106.8
P2 C27 H37 106.8
C27 C28 H38C 109.5
C27 C28 H39A 109.5
H38C C28 H39A 109.5
C27 C28 H40B 109.5
H38C C28 H40B 109.5
H39A C28 H40B 109.5
C27 C29 H41B 109.5
C27 C29 H42A 109.5
H41B C29 H42A 109.5
C27 C29 H43C 109.5
H41B C29 H43C 109.5
H42A C29 H43C 109.5
O3 C30 Rh2 176.7(4)
O4 C31 Rh2 178.2(4)
C34 C32 C33 111.2(5)
C34 C32 P3 110.3(3)
C33 C32 P3 112.5(3)
C34 C32 H44 107.5
C33 C32 H44 107.5
P3 C32 H44 107.5
C32 C33 H45B 109.5
C32 C33 H46C 109.5
H45B C33 H46C 109.5
C32 C33 H47A 109.5
H45B C33 H47A 109.5
H46C C33 H47A 109.5
C32 C34 H48C 109.5
C32 C34 H49B 109.5
H48C C34 H49B 109.5
C32 C34 H50A 109.5
H48C C34 H50A 109.5
H49B C34 H50A 109.5
C37 C35 C36 110.0(4)
C37 C35 P3 108.3(3)
C36 C35 P3 115.4(3)
C37 C35 H51 107.6
C36 C35 H51 107.6
P3 C35 H51 107.6
C35 C36 H52A 109.5
C35 C36 H53B 109.5
H52A C36 H53B 109.5
C35 C36 H54C 109.5
H52A C36 H54C 109.5
H53B C36 H54C 109.5
C35 C37 H55B 109.5
C35 C37 H56A 109.5
H55B C37 H56A 109.5
C35 C37 H57C 109.5
H55B C37 H57C 109.5
H56A C37 H57C 109.5
N4 C38 P3 110.8(3)
N4 C38 H58B 109.5
P3 C38 H58B 109.5
N4 C38 H59A 109.5
P3 C38 H59A 109.5
H58B C38 H59A 108.1
N4 C39 C40 127.0(3)
N4 C39 C44 116.0(3)
C40 C39 C44 116.9(4)
C41 C40 C39 120.7(4)
C41 C40 H60 119.6
C39 C40 H60 119.6
C42 C41 C40 121.8(4)
C42 C41 H61 119.1
C40 C41 H61 119.1
C41 C42 C43 118.4(4)
C41 C42 H62 120.8
C43 C42 H62 120.8
C44 C43 C42 120.6(4)
C44 C43 H63 119.7
C42 C43 H63 119.7
C43 C44 C39 121.6(4)
C43 C44 N5 124.4(3)
C39 C44 N5 114.0(3)
N5 C45 H64B 109.5
N5 C45 H65C 109.5
H64B C45 H65C 109.5
N5 C45 H66A 109.5
H64B C45 H66A 109.5
H65C C45 H66A 109.5
C47 C46 C51 121.7(4)
C47 C46 N5 122.2(4)
C51 C46 N5 116.1(3)
C46 C47 C48 119.2(5)
C46 C47 H67 120.4
C48 C47 H67 120.4
C49 C48 C47 118.9(4)
C49 C48 H68 120.6
C47 C48 H68 120.6
C48 C49 C50 122.8(4)
C48 C49 H69 118.6
C50 C49 H69 118.6
C49 C50 C51 118.7(5)
C49 C50 H70 120.7
C51 C50 H70 120.7
N6 C51 C46 114.9(4)
N6 C51 C50 126.4(4)
C46 C51 C50 118.8(4)
N6 C52 P4 107.3(3)
N6 C52 H71A 110.3
P4 C52 H71A 110.3
N6 C52 H72B 110.3
P4 C52 H72B 110.3
H71A C52 H72B 108.5
C58 C56 C57 111.3(5)
C58 C56 P4 111.0(3)
C57 C56 P4 110.9(3)
C58 C56 H80 107.8
C57 C56 H80 107.8
P4 C56 H80 107.8
C56 C57 H81C 109.5
C56 C57 H82A 109.5
H81C C57 H82A 109.5
C56 C57 H83B 109.5
H81C C57 H83B 109.5
H82A C57 H83B 109.5
C56 C58 H84C 109.5
C56 C58 H85B 109.5
H84C C58 H85B 109.5
C56 C58 H86A 109.5
H84C C58 H86A 109.5
H85B C58 H86A 109.5
C54A C53A C55A 122.3(10)
C54A C53A P4 121.2(8)
C55A C53A P4 116.5(7)
P4 C53A H53A 90.2
C54B C53B C55B 120.6(11)
C54B C53B P4 128.7(9)
C55B C53B P4 110.7(8)
C54B C53B H53C 90.5
C55B C53B H53C 90.5
P4 C53B H53C 90.5
C53B C54B H54E 109.5
C53B C54B H54F 109.5
H54E C54B H54F 109.5
C53B C54B H54G 109.5
H54E C54B H54G 109.5
H54F C54B H54G 109.5
C53B C55B H55E 109.5
C53B C55B H55F 109.5
H55E C55B H55F 109.5
C53B C55B H55G 109.5
H55E C55B H55G 109.5
H55F C55B H55G 109.5

loop_
_geom_bond_atom_site_label_1
_geom_bond_atom_site_label_2
_geom_bond_distance
Rh1 C2 1.874(4)
Rh1 C1 1.935(4)
Rh1 P2 2.3444(11)
Rh1 P1 2.3622(11)
Rh1 Al1 2.4394(12)
Rh2 C31 1.880(5)
Rh2 C30 1.924(5)
Rh2 P3 2.3464(11)
Rh2 P4 2.3553(12)
Rh2 Al2 2.4361(13)
P1 C6 1.859(4)
P1 C3 1.868(4)
P1 C9 1.872(4)
P2 C24 1.852(4)
P2 C27 1.868(4)
P2 C23 1.868(4)
P3 C35 1.859(4)
P3 C32 1.861(5)
P3 C38 1.870(4)
P4 C53B 1.858(11)
P4 C56 1.862(4)
P4 C52 1.872(4)
P4 C53A 1.917(8)
Al1 N1 1.812(3)
Al1 N3 1.836(3)
Al1 N2 2.094(3)
Al2 N6 1.821(4)
Al2 N4 1.832(3)
Al2 N5 2.071(3)
O1 C1 1.139(5)
O2 C2 1.149(5)
O3 C30 1.145(5)
O4 C31 1.158(5)
N1 C10 1.390(5)
N1 C9 1.451(5)
N2 C17 1.466(5)
N2 C16 1.490(5)
N2 C15 1.505(5)
N3 C22 1.380(5)
N3 C23 1.455(5)
N4 C39 1.374(5)
N4 C38 1.457(5)
N5 C44 1.463(5)
N5 C45 1.495(5)
N5 C46 1.501(5)
N6 C51 1.391(5)
N6 C52 1.428(5)
C3 C4 1.511(6)
C3 C5 1.534(5)
C3 H1 1.0000
C4 H2C 0.9800
C4 H3B 0.9800
C4 H4A 0.9800
C5 H5B 0.9800
C5 H6C 0.9800
C5 H7A 0.9800
C6 C7 1.537(5)
C6 C8 1.538(5)
C6 H8 1.0000
C7 H9A 0.9800
C7 H10C 0.9800
C7 H11B 0.9800
C8 H12A 0.9800
C8 H13B 0.9800
C8 H14C 0.9800
C9 H15A 0.9900
C9 H16B 0.9900
C10 C15 1.394(5)
C10 C11 1.411(5)
C11 C12 1.384(5)
C11 H17 0.9500
C12 C13 1.371(6)
C12 H18 0.9500
C13 C14 1.395(5)
C13 H19 0.9500
C14 C15 1.371(5)
C14 H20 0.9500
C16 H21B 0.9800
C16 H22C 0.9800
C16 H23A 0.9800
C17 C18 1.393(5)
C17 C22 1.402(5)
C18 C19 1.390(6)
C18 H24 0.9500
C19 C20 1.379(6)
C19 H25 0.9500
C20 C21 1.390(6)
C20 H26 0.9500
C21 C22 1.412(5)
C21 H27 0.9500
C23 H28B 0.9900
C23 H29A 0.9900
C24 C26 1.531(5)
C24 C25 1.532(5)
C24 H30 1.0000
C25 H31C 0.9800
C25 H32B 0.9800
C25 H33A 0.9800
C26 H34A 0.9800
C26 H35B 0.9800
C26 H36C 0.9800
C27 C28 1.527(5)
C27 C29 1.536(6)
C27 H37 1.0000
C28 H38C 0.9800
C28 H39A 0.9800
C28 H40B 0.9800
C29 H41B 0.9800
C29 H42A 0.9800
C29 H43C 0.9800
C32 C34 1.523(7)
C32 C33 1.523(7)
C32 H44 1.0000
C33 H45B 0.9800
C33 H46C 0.9800
C33 H47A 0.9800
C34 H48C 0.9800
C34 H49B 0.9800
C34 H50A 0.9800
C35 C37 1.533(6)
C35 C36 1.533(6)
C35 H51 1.0000
C36 H52A 0.9800
C36 H53B 0.9800
C36 H54C 0.9800
C37 H55B 0.9800
C37 H56A 0.9800
C37 H57C 0.9800
C38 H58B 0.9900
C38 H59A 0.9900
C39 C40 1.397(5)
C39 C44 1.423(5)
C40 C41 1.382(6)
C40 H60 0.9500
C41 C42 1.379(6)
C41 H61 0.9500
C42 C43 1.398(6)
C42 H62 0.9500
C43 C44 1.366(6)
C43 H63 0.9500
C45 H64B 0.9800
C45 H65C 0.9800
C45 H66A 0.9800
C46 C47 1.386(6)
C46 C51 1.393(6)
C47 C48 1.401(6)
C47 H67 0.9500
C48 C49 1.365(7)
C48 H68 0.9500
C49 C50 1.389(7)
C49 H69 0.9500
C50 C51 1.399(6)
C50 H70 0.9500
C52 H71A 0.9900
C52 H72B 0.9900
C56 C58 1.522(6)
C56 C57 1.523(6)
C56 H80 1.0000
C57 H81C 0.9800
C57 H82A 0.9800
C57 H83B 0.9800
C58 H84C 0.9800
C58 H85B 0.9800
C58 H86A 0.9800
C53A C54A 1.358(13)
C53A C55A 1.498(16)
C53A H53A 1.0000
C54A H54A 0.9800
C54A H54B 0.9800
C54A H54D 0.9800
C55A H55A 0.9800
C55A H55C 0.9800
C55A H55D 0.9800
C53B C54B 1.217(12)
C53B C55B 1.563(17)
C53B H53C 1.0000
C54B H54E 0.9800
C54B H54F 0.9800
C54B H54G 0.9800
C55B H55E 0.9800
C55B H55F 0.9800
C55B H55G 0.9800

loop_
_geom_torsion_atom_site_label_1
_geom_torsion_atom_site_label_2
_geom_torsion_atom_site_label_3
_geom_torsion_atom_site_label_4
_geom_torsion
C2 Rh1 P1 C6 -161.08(19)
C1 Rh1 P1 C6 -47.02(19)
P2 Rh1 P1 C6 57.55(14)
Al1 Rh1 P1 C6 129.31(14)
C2 Rh1 P1 C3 -34.20(19)
C1 Rh1 P1 C3 79.86(19)
P2 Rh1 P1 C3 -175.57(14)
Al1 Rh1 P1 C3 -103.81(14)
C2 Rh1 P1 C9 81.5(2)
C1 Rh1 P1 C9 -164.42(19)
P2 Rh1 P1 C9 -59.84(15)
Al1 Rh1 P1 C9 11.92(15)
C2 Rh1 P2 C24 -161.65(19)
C1 Rh1 P2 C24 87.24(19)
P1 Rh1 P2 C24 -18.52(15)
Al1 Rh1 P2 C24 -92.43(15)
C2 Rh1 P2 C27 76.6(2)
C1 Rh1 P2 C27 -34.5(2)
P1 Rh1 P2 C27 -140.30(15)
Al1 Rh1 P2 C27 145.80(15)
C2 Rh1 P2 C23 -39.82(19)
C1 Rh1 P2 C23 -150.94(19)
P1 Rh1 P2 C23 103.30(14)
Al1 Rh1 P2 C23 29.40(14)
C31 Rh2 P3 C35 174.3(2)
C30 Rh2 P3 C35 61.7(2)
P4 Rh2 P3 C35 -39.52(16)
Al2 Rh2 P3 C35 -110.79(16)
C31 Rh2 P3 C32 52.3(2)
C30 Rh2 P3 C32 -60.3(2)
P4 Rh2 P3 C32 -161.53(18)
Al2 Rh2 P3 C32 127.21(18)
C31 Rh2 P3 C38 -62.5(2)
C30 Rh2 P3 C38 -175.1(2)
P4 Rh2 P3 C38 83.6(2)
Al2 Rh2 P3 C38 12.38(19)
C31 Rh2 P4 C53B -144.7(4)
C30 Rh2 P4 C53B -33.6(4)
P3 Rh2 P4 C53B 69.9(4)
Al2 Rh2 P4 C53B 140.5(4)
C31 Rh2 P4 C56 -32.4(2)
C30 Rh2 P4 C56 78.8(2)
P3 Rh2 P4 C56 -177.75(14)
Al2 Rh2 P4 C56 -107.17(15)
C31 Rh2 P4 C52 83.2(3)
C30 Rh2 P4 C52 -165.7(3)
P3 Rh2 P4 C52 -62.2(2)
Al2 Rh2 P4 C52 8.3(2)
C31 Rh2 P4 C53A -163.5(4)
C30 Rh2 P4 C53A -52.4(4)
P3 Rh2 P4 C53A 51.1(3)
Al2 Rh2 P4 C53A 121.7(3)
C2 Rh1 Al1 N1 -123.37(17)
C1 Rh1 Al1 N1 113.7(19)
P2 Rh1 Al1 N1 118.54(12)
P1 Rh1 Al1 N1 -1.61(12)
C2 Rh1 Al1 N3 93.18(18)
C1 Rh1 Al1 N3 -29.7(19)
P2 Rh1 Al1 N3 -24.90(12)
P1 Rh1 Al1 N3 -145.05(12)
C2 Rh1 Al1 N2 -15.4(2)
C1 Rh1 Al1 N2 -138.3(19)
P2 Rh1 Al1 N2 -133.47(19)
P1 Rh1 Al1 N2 106.38(19)
C31 Rh2 Al2 N6 -117.84(19)
C30 Rh2 Al2 N6 51.5(10)
P3 Rh2 Al2 N6 125.38(15)
P4 Rh2 Al2 N6 1.22(14)
C31 Rh2 Al2 N4 99.98(18)
C30 Rh2 Al2 N4 -90.7(10)
P3 Rh2 Al2 N4 -16.80(13)
P4 Rh2 Al2 N4 -140.96(13)
C31 Rh2 Al2 N5 -9.7(2)
C30 Rh2 Al2 N5 159.6(10)
P3 Rh2 Al2 N5 -126.50(18)
P4 Rh2 Al2 N5 109.34(18)
N3 Al1 N1 C10 -50.4(4)
N2 Al1 N1 C10 27.6(3)
Rh1 Al1 N1 C10 176.8(2)
N3 Al1 N1 C9 119.6(3)
N2 Al1 N1 C9 -162.4(3)
Rh1 Al1 N1 C9 -13.2(3)
N1 Al1 N2 C17 -142.9(2)
N3 Al1 N2 C17 -12.2(2)
Rh1 Al1 N2 C17 102.9(2)
N1 Al1 N2 C16 91.6(3)
N3 Al1 N2 C16 -137.8(3)
Rh1 Al1 N2 C16 -22.6(4)
N1 Al1 N2 C15 -25.6(2)
N3 Al1 N2 C15 105.1(2)
Rh1 Al1 N2 C15 -139.74(19)
N1 Al1 N3 C22 90.6(3)
N2 Al1 N3 C22 12.3(3)
Rh1 Al1 N3 C22 -137.0(2)
N1 Al1 N3 C23 -114.8(3)
N2 Al1 N3 C23 166.9(3)
Rh1 Al1 N3 C23 17.7(3)
N6 Al2 N4 C39 92.6(3)
N5 Al2 N4 C39 12.9(3)
Rh2 Al2 N4 C39 -133.6(3)
N6 Al2 N4 C38 -112.1(4)
N5 Al2 N4 C38 168.2(3)
Rh2 Al2 N4 C38 21.7(4)
N6 Al2 N5 C44 -140.1(3)
N4 Al2 N5 C44 -12.8(2)
Rh2 Al2 N5 C44 104.8(3)
N6 Al2 N5 C45 96.0(3)
N4 Al2 N5 C45 -136.7(3)
Rh2 Al2 N5 C45 -19.1(3)
N6 Al2 N5 C46 -21.0(2)
N4 Al2 N5 C46 106.3(2)
Rh2 Al2 N5 C46 -136.1(2)
N4 Al2 N6 C51 -57.5(4)
N5 Al2 N6 C51 21.8(3)
Rh2 Al2 N6 C51 168.0(3)
N4 Al2 N6 C52 119.6(4)
N5 Al2 N6 C52 -161.1(4)
Rh2 Al2 N6 C52 -14.9(4)
C2 Rh1 C1 O1 -69(35)
P2 Rh1 C1 O1 49(35)
P1 Rh1 C1 O1 168(100)
Al1 Rh1 C1 O1 53(36)
C1 Rh1 C2 O2 23(14)
P2 Rh1 C2 O2 -84(14)
P1 Rh1 C2 O2 134(14)
Al1 Rh1 C2 O2 -154(14)
C6 P1 C3 C4 -168.2(3)
C9 P1 C3 C4 -65.7(3)
Rh1 P1 C3 C4 57.6(3)
C6 P1 C3 C5 66.8(3)
C9 P1 C3 C5 169.2(3)
Rh1 P1 C3 C5 -67.4(3)
C3 P1 C6 C7 -86.9(3)
C9 P1 C6 C7 169.5(3)
Rh1 P1 C6 C7 44.6(3)
C3 P1 C6 C8 41.4(3)
C9 P1 C6 C8 -62.1(3)
Rh1 P1 C6 C8 173.0(2)
C10 N1 C9 P1 -168.3(3)
Al1 N1 C9 P1 22.4(4)
C6 P1 C9 N1 -150.5(3)
C3 P1 C9 N1 102.4(3)
Rh1 P1 C9 N1 -21.6(3)
C9 N1 C10 C15 167.1(3)
Al1 N1 C10 C15 -22.4(4)
C9 N1 C10 C11 -14.0(6)
Al1 N1 C10 C11 156.5(3)
N1 C10 C11 C12 -178.6(4)
C15 C10 C11 C12 0.3(6)
C10 C11 C12 C13 -0.7(6)
C11 C12 C13 C14 0.9(6)
C12 C13 C14 C15 -0.7(6)
C13 C14 C15 C10 0.3(6)
C13 C14 C15 N2 -178.9(3)
N1 C10 C15 C14 178.9(3)
C11 C10 C15 C14 -0.1(6)
N1 C10 C15 N2 -1.9(5)
C11 C10 C15 N2 179.2(3)
C17 N2 C15 C14 -48.1(5)
C16 N2 C15 C14 80.3(4)
Al1 N2 C15 C14 -160.3(3)
C17 N2 C15 C10 132.7(3)
C16 N2 C15 C10 -98.9(4)
Al1 N2 C15 C10 20.4(4)
C16 N2 C17 C18 -41.6(5)
C15 N2 C17 C18 84.4(4)
Al1 N2 C17 C18 -166.1(3)
C16 N2 C17 C22 135.2(3)
C15 N2 C17 C22 -98.8(4)
Al1 N2 C17 C22 10.7(4)
C22 C17 C18 C19 2.9(6)
N2 C17 C18 C19 179.5(3)
C17 C18 C19 C20 -1.3(6)
C18 C19 C20 C21 -0.2(6)
C19 C20 C21 C22 0.1(6)
C23 N3 C22 C17 -164.6(3)
Al1 N3 C22 C17 -9.4(4)
C23 N3 C22 C21 12.6(5)
Al1 N3 C22 C21 167.8(3)
C18 C17 C22 N3 174.6(3)
N2 C17 C22 N3 -2.2(5)
C18 C17 C22 C21 -2.9(5)
N2 C17 C22 C21 -179.7(3)
C20 C21 C22 N3 -175.9(3)
C20 C21 C22 C17 1.4(5)
C22 N3 C23 P2 159.5(3)
Al1 N3 C23 P2 5.2(4)
C24 P2 C23 N3 104.7(3)
C27 P2 C23 N3 -151.1(3)
Rh1 P2 C23 N3 -28.0(3)
C27 P2 C24 C26 64.5(3)
C23 P2 C24 C26 169.4(3)
Rh1 P2 C24 C26 -63.1(3)
C27 P2 C24 C25 -172.7(3)
C23 P2 C24 C25 -67.8(3)
Rh1 P2 C24 C25 59.7(3)
C24 P2 C27 C28 53.2(3)
C23 P2 C27 C28 -51.1(3)
Rh1 P2 C27 C28 -174.1(3)
C24 P2 C27 C29 178.8(3)
C23 P2 C27 C29 74.5(3)
Rh1 P2 C27 C29 -48.5(3)
C31 Rh2 C30 O3 99(9)
P3 Rh2 C30 O3 -143(9)
P4 Rh2 C30 O3 -21(9)
Al2 Rh2 C30 O3 -70(10)
C30 Rh2 C31 O4 12(13)
P3 Rh2 C31 O4 -96(13)
P4 Rh2 C31 O4 117(13)
Al2 Rh2 C31 O4 -169(13)
C35 P3 C32 C34 173.5(4)
C38 P3 C32 C34 68.3(4)
Rh2 P3 C32 C34 -56.6(4)
C35 P3 C32 C33 -61.6(4)
C38 P3 C32 C33 -166.8(4)
Rh2 P3 C32 C33 68.3(4)
C32 P3 C35 C37 -164.2(4)
C38 P3 C35 C37 -61.7(4)
Rh2 P3 C35 C37 68.4(4)
C32 P3 C35 C36 -40.5(4)
C38 P3 C35 C36 62.0(4)
Rh2 P3 C35 C36 -167.9(3)
C39 N4 C38 P3 143.1(3)
Al2 N4 C38 P3 -11.6(5)
C35 P3 C38 N4 127.0(3)
C32 P3 C38 N4 -127.1(4)
Rh2 P3 C38 N4 -4.0(4)
C38 N4 C39 C40 12.3(6)
Al2 N4 C39 C40 167.6(3)
C38 N4 C39 C44 -165.2(4)
Al2 N4 C39 C44 -9.8(5)
N4 C39 C40 C41 -175.6(4)
C44 C39 C40 C41 1.8(6)
C39 C40 C41 C42 -1.0(7)
C40 C41 C42 C43 0.8(7)
C41 C42 C43 C44 -1.5(7)
C42 C43 C44 C39 2.4(7)
C42 C43 C44 N5 179.4(4)
N4 C39 C44 C43 175.2(4)
C40 C39 C44 C43 -2.5(6)
N4 C39 C44 N5 -2.1(5)
C40 C39 C44 N5 -179.8(3)
C45 N5 C44 C43 -43.1(5)
C46 N5 C44 C43 81.8(5)
Al2 N5 C44 C43 -166.3(4)
C45 N5 C44 C39 134.2(3)
C46 N5 C44 C39 -100.9(4)
Al2 N5 C44 C39 11.0(4)
C44 N5 C46 C47 -50.1(5)
C45 N5 C46 C47 76.7(5)
Al2 N5 C46 C47 -164.6(3)
C44 N5 C46 C51 132.6(4)
C45 N5 C46 C51 -100.6(4)
Al2 N5 C46 C51 18.1(4)
C51 C46 C47 C48 -0.1(6)
N5 C46 C47 C48 -177.2(4)
C46 C47 C48 C49 0.3(7)
C47 C48 C49 C50 0.4(7)
C48 C49 C50 C51 -1.2(8)
C52 N6 C51 C46 166.5(4)
Al2 N6 C51 C46 -16.3(5)
C52 N6 C51 C50 -13.8(7)
Al2 N6 C51 C50 163.4(4)
C47 C46 C51 N6 179.1(4)
N5 C46 C51 N6 -3.6(6)
C47 C46 C51 C50 -0.6(7)
N5 C46 C51 C50 176.6(4)
C49 C50 C51 N6 -178.4(4)
C49 C50 C51 C46 1.3(7)
C51 N6 C52 P4 -162.1(3)
Al2 N6 C52 P4 20.9(5)
C53B P4 C52 N6 -153.6(5)
C56 P4 C52 N6 104.5(4)
C53A P4 C52 N6 -146.7(4)
Rh2 P4 C52 N6 -18.1(4)
C53B P4 C56 C58 -174.8(5)
C52 P4 C56 C58 -63.3(4)
C53A P4 C56 C58 -160.7(4)
Rh2 P4 C56 C58 61.5(3)
C53B P4 C56 C57 60.9(5)
C52 P4 C56 C57 172.4(4)
C53A P4 C56 C57 75.1(5)
Rh2 P4 C56 C57 -62.7(4)
C53B P4 C53A C54A -86.1(17)
C56 P4 C53A C54A -141.6(9)
C52 P4 C53A C54A 116.4(9)
Rh2 P4 C53A C54A -8.1(10)
C53B P4 C53A C55A 93.4(18)
C56 P4 C53A C55A 37.9(8)
C52 P4 C53A C55A -64.1(8)
Rh2 P4 C53A C55A 171.4(7)
C56 P4 C53B C54B -123.9(11)
C52 P4 C53B C54B 132.4(11)
C53A P4 C53B C54B 108(2)
Rh2 P4 C53B C54B -2.9(13)
C56 P4 C53B C55B 57.9(8)
C52 P4 C53B C55B -45.8(9)
C53A P4 C53B C55B -69.7(16)
Rh2 P4 C53B C55B 178.9(7)
